data_2222983
loop_
_publ_author_name
'Smith, Graham'
'Wermuth, Urs D.'

_publ_section_title
;
 4-(2-Hydroxyethyl)anilinium 3,5-dinitrobenzoate
;
_journal_coeditor_code BT5012
_journal_issue 9
_journal_name_full 'Acta Crystallographica Section E'
_journal_page_first o2109
_journal_paper_doi 10.1107/S1600536809030426
_journal_volume 65
_journal_year 2009
_chemical_formula_iupac 'C8 H12 N O +, C7 H3 N2 O6 -'
_chemical_formula_moiety 'C8 H12 N O +, C7 H3 N2 O6 -'
_chemical_formula_sum 'C15 H15 N3 O7'
_chemical_formula_weight 349.30
_chemical_melting_point 389
_chemical_name_systematic
;
4-(2-Hydroxyethyl)anilinium 3,5-dinitrobenzoate
;
_space_group_IT_number 14
_symmetry_cell_setting monoclinic
_symmetry_space_group_name_Hall '-P 2yn'
_symmetry_space_group_name_H-M 'P 1 21/n 1'
_atom_sites_solution_hydrogens geom
_atom_sites_solution_primary direct
_atom_sites_solution_secondary difmap
_audit_creation_method SHELXL97
_cell_angle_alpha 90.00
_cell_angle_beta 102.811(10)
_cell_angle_gamma 90.00
_cell_formula_units_Z 4
_cell_length_a 15.9566(19)
_cell_length_b 5.7844(5)
_cell_length_c 17.4118(14)
_cell_measurement_reflns_used 3103
_cell_measurement_temperature 297(2)
_cell_measurement_theta_max 28.85
_cell_measurement_theta_min 2.97
_cell_volume 1567.1(3)
_computing_cell_refinement '<i>CrysAlis Pro</i> (Oxford Diffraction, 2009)'
_computing_data_collection '<i>CrysAlis Pro</i> (Oxford Diffraction, 2009)'
_computing_data_reduction '<i>CrysAlis Pro</i> (Oxford Diffraction, 2009)'
_computing_molecular_graphics '<i>PLATON</i> (Spek, 2009)'
_computing_publication_material '<i>PLATON</i> (Spek, 2009)'
_computing_structure_refinement '<i>SHELXL97</i> (Sheldrick, 2008)'
_computing_structure_solution '<i>SIR92</i> (Altomare <i>et al.</i>,  1994)'
_diffrn_ambient_temperature 297(2)
_diffrn_measured_fraction_theta_full 0.995
_diffrn_measured_fraction_theta_max 0.995
_diffrn_measurement_device_type 'Oxford Diffraction Gemini-S CCD-detector'
_diffrn_measurement_method \w
_diffrn_radiation_monochromator graphite
_diffrn_radiation_source 'Enhance (Mo) X-ray source'
_diffrn_radiation_type MoK\a
_diffrn_radiation_wavelength 0.71073
_diffrn_reflns_av_R_equivalents 0.0174
_diffrn_reflns_av_sigmaI/netI 0.0276
_diffrn_reflns_limit_h_max 19
_diffrn_reflns_limit_h_min -19
_diffrn_reflns_limit_k_max 7
_diffrn_reflns_limit_k_min -4
_diffrn_reflns_limit_l_max 15
_diffrn_reflns_limit_l_min -21
_diffrn_reflns_number 5928
_diffrn_reflns_theta_full 26.00
_diffrn_reflns_theta_max 26.00
_diffrn_reflns_theta_min 3.55
_diffrn_standards_number 0
_exptl_absorpt_coefficient_mu 0.119
_exptl_absorpt_correction_T_max 0.980
_exptl_absorpt_correction_T_min 0.950
_exptl_absorpt_correction_type multi-scan
_exptl_absorpt_process_details '(<i>SADABS</i>; Sheldrick, 1996)'
_exptl_crystal_colour 'pale brown'
_exptl_crystal_density_diffrn 1.480
_exptl_crystal_density_method 'not measured'
_exptl_crystal_description 'cut block'
_exptl_crystal_F_000 728
_exptl_crystal_size_max 0.30
_exptl_crystal_size_mid 0.30
_exptl_crystal_size_min 0.25
_refine_diff_density_max 0.205
_refine_diff_density_min -0.167
_refine_ls_extinction_method none
_refine_ls_goodness_of_fit_ref 0.984
_refine_ls_hydrogen_treatment mixed
_refine_ls_matrix_type full
_refine_ls_number_parameters 242
_refine_ls_number_reflns 3061
_refine_ls_number_restraints 0
_refine_ls_restrained_S_all 0.984
_refine_ls_R_factor_all 0.0552
_refine_ls_R_factor_gt 0.0369
_refine_ls_shift/su_max 0.000
_refine_ls_shift/su_mean 0.000
_refine_ls_structure_factor_coef Fsqd
_refine_ls_weighting_details 'calc w=1/[\s^2^(Fo^2^)+(0.0603P)^2^] where P=(Fo^2^+2Fc^2^)/3'
_refine_ls_weighting_scheme calc
_refine_ls_wR_factor_gt 0.0939
_refine_ls_wR_factor_ref 0.0991
_reflns_number_gt 2203
_reflns_number_total 3061
_reflns_threshold_expression I>2\s(I)
_cod_data_source_file bt5012.cif
_cod_data_source_block I
_cod_original_sg_symbol_H-M 'P 21/n'
_cod_database_code 2222983
_cod_database_fobs_code 2222983

loop_
_symmetry_equiv_pos_as_xyz
'x, y, z'
'-x+1/2, y+1/2, -z+1/2'
'-x, -y, -z'
'x+1/2, -y+1/2, z+1/2'

loop_
_atom_site_aniso_label
_atom_site_aniso_U_11
_atom_site_aniso_U_22
_atom_site_aniso_U_33
_atom_site_aniso_U_12
_atom_site_aniso_U_13
_atom_site_aniso_U_23
O11A 0.0444(6) 0.0510(7) 0.0489(7) 0.0053(5) 0.0116(5) 0.0101(6)
N4A 0.0347(7) 0.0486(8) 0.0425(8) -0.0028(6) 0.0065(6) -0.0058(7)
C1A 0.0356(8) 0.0449(9) 0.0319(8) -0.0004(7) 0.0067(6) 0.0067(7)
C2A 0.0335(8) 0.0548(10) 0.0541(10) 0.0072(7) 0.0141(7) -0.0055(8)
C3A 0.0456(9) 0.0435(9) 0.0501(10) 0.0029(7) 0.0146(8) -0.0114(8)
C4A 0.0328(7) 0.0388(8) 0.0308(7) -0.0001(6) 0.0063(6) 0.0004(7)
C5A 0.0322(8) 0.0431(9) 0.0501(10) 0.0093(7) 0.0058(7) -0.0048(8)
C6A 0.0443(9) 0.0371(8) 0.0469(9) 0.0024(7) 0.0057(7) -0.0059(7)
C21A 0.0331(8) 0.0813(12) 0.0484(10) -0.0022(8) 0.0100(7) 0.0085(9)
C31A 0.0380(8) 0.0643(11) 0.0455(9) -0.0075(8) 0.0092(7) 0.0108(8)
O11 0.0340(6) 0.0542(7) 0.0722(8) -0.0052(5) 0.0186(6) -0.0177(6)
O12 0.0423(6) 0.0502(7) 0.0635(8) 0.0051(5) 0.0130(5) -0.0216(6)
O31 0.0583(8) 0.0695(9) 0.0818(10) -0.0207(6) 0.0211(7) -0.0324(8)
O32 0.0366(6) 0.0669(8) 0.0808(9) -0.0044(5) 0.0251(6) -0.0015(7)
O51 0.0541(7) 0.0592(8) 0.0694(8) 0.0179(6) 0.0193(6) -0.0151(6)
O52 0.0585(7) 0.0490(7) 0.0551(8) -0.0050(6) 0.0111(6) -0.0155(6)
N3 0.0385(7) 0.0448(8) 0.0540(9) -0.0055(6) 0.0113(6) -0.0019(7)
N5 0.0487(8) 0.0381(7) 0.0366(7) 0.0082(6) 0.0102(6) -0.0009(6)
C1 0.0334(7) 0.0366(8) 0.0320(7) 0.0018(6) 0.0105(6) 0.0014(6)
C2 0.0399(8) 0.0343(8) 0.0353(8) 0.0011(6) 0.0124(6) -0.0031(6)
C3 0.0325(7) 0.0389(8) 0.0361(8) -0.0015(6) 0.0093(6) 0.0010(7)
C4 0.0341(7) 0.0410(8) 0.0381(8) 0.0058(6) 0.0136(6) 0.0029(7)
C5 0.0413(8) 0.0335(7) 0.0294(7) 0.0056(6) 0.0098(6) 0.0004(6)
C6 0.0338(7) 0.0362(8) 0.0343(8) -0.0013(6) 0.0069(6) -0.0019(7)
C11 0.0349(8) 0.0430(9) 0.0356(8) 0.0020(7) 0.0096(6) -0.0029(7)

loop_
_atom_site_type_symbol
_atom_site_label
_atom_site_fract_x
_atom_site_fract_y
_atom_site_fract_z
_atom_site_U_iso_or_equiv
_atom_site_thermal_displace_type
_atom_site_calc_flag
_atom_site_refinement_flags
_atom_site_occupancy
O O11A 0.46281(7) 0.8636(2) 0.32392(7) 0.0479(4) Uani . . 1.000
N N4A 0.09143(8) 0.6731(3) 0.07459(9) 0.0423(4) Uani . . 1.000
C C1A 0.33713(9) 0.9649(3) 0.17095(8) 0.0376(5) Uani . . 1.000
C C2A 0.32916(10) 0.7560(3) 0.13049(10) 0.0468(5) Uani . . 1.000
C C3A 0.24921(10) 0.6600(3) 0.09931(10) 0.0458(5) Uani . . 1.000
C C4A 0.17646(9) 0.7749(2) 0.10760(8) 0.0343(4) Uani . . 1.000
C C5A 0.18206(9) 0.9815(3) 0.14700(9) 0.0423(5) Uani . . 1.000
C C6A 0.26212(10) 1.0747(3) 0.17881(10) 0.0435(5) Uani . . 1.000
C C21A 0.49028(10) 0.9216(3) 0.25331(10) 0.0541(6) Uani . . 1.000
C C31A 0.42384(9) 1.0756(3) 0.20306(10) 0.0493(5) Uani . . 1.000
O O11 0.04161(6) -0.00501(19) -0.08313(7) 0.0524(4) Uani . . 1.000
O O12 0.10800(7) 0.31952(19) -0.03468(7) 0.0518(4) Uani . . 1.000
O O31 0.42127(8) 0.3454(2) 0.01994(9) 0.0690(5) Uani . . 1.000
O O32 0.48427(7) 0.1694(2) -0.06214(8) 0.0596(4) Uani . . 1.000
O O51 0.34790(7) -0.5258(2) -0.18874(7) 0.0600(4) Uani . . 1.000
O O52 0.21061(8) -0.5622(2) -0.20625(7) 0.0544(4) Uani . . 1.000
N N3 0.42210(8) 0.2056(2) -0.03294(8) 0.0456(5) Uani . . 1.000
N N5 0.27785(8) -0.4606(2) -0.17929(7) 0.0410(4) Uani . . 1.000
C C1 0.19176(8) 0.0264(2) -0.07694(8) 0.0335(4) Uani . . 1.000
C C2 0.26684(9) 0.1488(2) -0.04825(8) 0.0359(5) Uani . . 1.000
C C3 0.34373(9) 0.0683(3) -0.06244(9) 0.0356(4) Uani . . 1.000
C C4 0.34961(9) -0.1305(2) -0.10445(9) 0.0369(4) Uani . . 1.000
C C5 0.27433(9) -0.2501(2) -0.13187(8) 0.0344(4) Uani . . 1.000
C C6 0.19600(9) -0.1775(2) -0.11857(8) 0.0349(4) Uani . . 1.000
C C11 0.10697(9) 0.1224(3) -0.06366(9) 0.0376(5) Uani . . 1.000
H H2A 0.37840 0.67910 0.12420 0.0560 Uiso calc R 1.000
H H3A 0.24490 0.51900 0.07300 0.0550 Uiso calc R 1.000
H H5A 0.13250 1.05830 0.15230 0.0510 Uiso calc R 1.000
H H6A 0.26570 1.21390 0.20610 0.0520 Uiso calc R 1.000
H H11A 0.4946(13) 0.751(4) 0.3511(12) 0.077(7) Uiso . . 1.000
H H21A 0.49730 0.78200 0.22460 0.0650 Uiso calc R 1.000
H H22A 0.54520 1.00100 0.26650 0.0650 Uiso calc R 1.000
H H31A 0.44640 1.13040 0.15900 0.0590 Uiso calc R 1.000
H H32A 0.41540 1.20950 0.23400 0.0590 Uiso calc R 1.000
H H41A 0.0919(12) 0.580(3) 0.0292(12) 0.069(6) Uiso . . 1.000
H H42A 0.0494(13) 0.788(3) 0.0611(12) 0.069(6) Uiso . . 1.000
H H43A 0.0745(12) 0.566(3) 0.1140(12) 0.074(6) Uiso . . 1.000
H H2 0.26560 0.28400 -0.01970 0.0430 Uiso calc R 1.000
H H4 0.40170 -0.18130 -0.11380 0.0440 Uiso calc R 1.000
H H6 0.14660 -0.26430 -0.13730 0.0420 Uiso calc R 1.000

loop_
_atom_type_symbol
_atom_type_description
_atom_type_scat_dispersion_real
_atom_type_scat_dispersion_imag
_atom_type_scat_source
C C 0.0181 0.0091 'International Tables Vol C Tables 4.2.6.8 and 6.1.1.4'
H H 0.0000 0.0000 'International Tables Vol C Tables 4.2.6.8 and 6.1.1.4'
N N 0.0311 0.0180 'International Tables Vol C Tables 4.2.6.8 and 6.1.1.4'
O O 0.0492 0.0322 'International Tables Vol C Tables 4.2.6.8 and 6.1.1.4'

loop_
_geom_angle_atom_site_label_1
_geom_angle_atom_site_label_2
_geom_angle_atom_site_label_3
_geom_angle_site_symmetry_1
_geom_angle_site_symmetry_2
_geom_angle_site_symmetry_3
_geom_angle
_geom_angle_publ_flag
C21A O11A H11A . . . 112.3(13) no
C4A N4A H43A . . . 110.1(11) no
H41A N4A H42A . . . 109.2(17) no
H42A N4A H43A . . . 108.8(17) no
C4A N4A H42A . . . 111.1(12) no
H41A N4A H43A . . . 105.6(15) no
C4A N4A H41A . . . 111.8(12) no
O31 N3 O32 . . . 124.50(14) no
O32 N3 C3 . . . 117.66(13) no
O31 N3 C3 . . . 117.82(13) no
O51 N5 O52 . . . 123.36(13) no
O52 N5 C5 . . . 118.13(12) no
O51 N5 C5 . . . 118.50(12) no
C2A C1A C6A . . . 117.62(14) no
C6A C1A C31A . . . 120.48(15) no
C2A C1A C31A . . . 121.87(14) no
C1A C2A C3A . . . 121.28(15) no
C2A C3A C4A . . . 119.40(15) no
N4A C4A C3A . . . 119.50(13) no
N4A C4A C5A . . . 119.71(13) no
C3A C4A C5A . . . 120.79(14) no
C4A C5A C6A . . . 119.46(15) no
C1A C6A C5A . . . 121.45(16) no
O11A C21A C31A . . . 109.07(13) no
C1A C31A C21A . . . 115.58(14) no
C3A C2A H2A . . . 119.00 no
C1A C2A H2A . . . 119.00 no
C2A C3A H3A . . . 120.00 no
C4A C3A H3A . . . 120.00 no
C4A C5A H5A . . . 120.00 no
C6A C5A H5A . . . 120.00 no
C5A C6A H6A . . . 119.00 no
C1A C6A H6A . . . 119.00 no
C31A C21A H21A . . . 110.00 no
O11A C21A H22A . . . 110.00 no
O11A C21A H21A . . . 110.00 no
C31A C21A H22A . . . 110.00 no
H21A C21A H22A . . . 108.00 no
H31A C31A H32A . . . 107.00 no
C1A C31A H31A . . . 108.00 no
C1A C31A H32A . . . 108.00 no
C21A C31A H31A . . . 108.00 no
C21A C31A H32A . . . 108.00 no
C2 C1 C6 . . . 118.82(12) no
C2 C1 C11 . . . 118.94(12) no
C6 C1 C11 . . . 122.23(12) no
C1 C2 C3 . . . 119.55(12) no
N3 C3 C2 . . . 118.25(14) no
N3 C3 C4 . . . 118.85(13) no
C2 C3 C4 . . . 122.88(14) no
C3 C4 C5 . . . 116.54(13) no
N5 C5 C4 . . . 117.97(12) no
N5 C5 C6 . . . 119.34(12) no
C4 C5 C6 . . . 122.66(12) no
C1 C6 C5 . . . 119.53(12) no
O11 C11 O12 . . . 125.45(14) no
O11 C11 C1 . . . 117.05(14) no
O12 C11 C1 . . . 117.50(13) no
C1 C2 H2 . . . 120.00 no
C3 C2 H2 . . . 120.00 no
C3 C4 H4 . . . 122.00 no
C5 C4 H4 . . . 122.00 no
C1 C6 H6 . . . 120.00 no
C5 C6 H6 . . . 120.00 no

loop_
_geom_bond_atom_site_label_1
_geom_bond_atom_site_label_2
_geom_bond_site_symmetry_1
_geom_bond_site_symmetry_2
_geom_bond_distance
_geom_bond_publ_flag
O11A C21A . . 1.434(2) no
O11A H11A . . 0.89(2) no
O11 C11 . . 1.2606(19) no
O12 C11 . . 1.246(2) no
O31 N3 . . 1.2277(19) no
O32 N3 . . 1.2289(18) no
O51 N5 . . 1.2249(17) no
O52 N5 . . 1.2221(18) no
N4A C4A . . 1.474(2) no
N4A H43A . . 1.005(19) no
N4A H41A . . 0.958(19) no
N4A H42A . . 0.936(19) no
N3 C3 . . 1.474(2) no
N5 C5 . . 1.4792(17) no
C1A C6A . . 1.388(2) no
C1A C2A . . 1.390(2) no
C1A C31A . . 1.515(2) no
C2A C3A . . 1.387(2) no
C3A C4A . . 1.373(2) no
C4A C5A . . 1.371(2) no
C5A C6A . . 1.384(2) no
C21A C31A . . 1.507(2) no
C2A H2A . . 0.9300 no
C3A H3A . . 0.9300 no
C5A H5A . . 0.9300 no
C6A H6A . . 0.9300 no
C21A H21A . . 0.9700 no
C21A H22A . . 0.9700 no
C31A H31A . . 0.9700 no
C31A H32A . . 0.9700 no
C1 C2 . . 1.3859(19) no
C1 C6 . . 1.3939(17) no
C1 C11 . . 1.527(2) no
C2 C3 . . 1.385(2) no
C3 C4 . . 1.377(2) no
C4 C5 . . 1.377(2) no
C5 C6 . . 1.386(2) no
C2 H2 . . 0.9300 no
C4 H4 . . 0.9300 no
C6 H6 . . 0.9300 no

loop_
_geom_hbond_atom_site_label_D
_geom_hbond_atom_site_label_H
_geom_hbond_atom_site_label_A
_geom_hbond_site_symmetry_A
_geom_hbond_distance_DH
_geom_hbond_distance_HA
_geom_hbond_distance_DA
_geom_hbond_angle_DHA
_geom_hbond_publ_flag
O11A H11A O11 4_555 0.89(2) 1.88(2) 2.7569(16) 168(2) yes
N4A H41A O12 . 0.958(19) 1.924(19) 2.845(2) 160.8(17) yes
N4A H42A O11 3_565 0.936(19) 2.02(2) 2.8905(19) 154.0(18) yes
N4A H42A O12 3_565 0.936(19) 2.53(2) 3.1033(18) 119.9(14) yes
N4A H43A O11A 2_545 1.005(19) 1.783(19) 2.785(2) 174.4(19) yes
C5A H5A O11A 2_555 0.9300 2.4300 3.317(2) 161.00 yes

loop_
_geom_torsion_atom_site_label_1
_geom_torsion_atom_site_label_2
_geom_torsion_atom_site_label_3
_geom_torsion_atom_site_label_4
_geom_torsion_site_symmetry_1
_geom_torsion_site_symmetry_2
_geom_torsion_site_symmetry_3
_geom_torsion_site_symmetry_4
_geom_torsion
_geom_torsion_publ_flag
O32 N3 C3 C2 . . . . -161.49(14) no
O32 N3 C3 C4 . . . . 16.9(2) no
O31 N3 C3 C2 . . . . 19.7(2) no
O31 N3 C3 C4 . . . . -161.93(14) no
O51 N5 C5 C4 . . . . 3.63(19) no
O52 N5 C5 C6 . . . . 1.02(18) no
O51 N5 C5 C6 . . . . -178.10(12) no
O52 N5 C5 C4 . . . . -177.25(13) no
C6A C1A C2A C3A . . . . -0.2(2) no
C31A C1A C2A C3A . . . . -178.02(15) no
C2A C1A C6A C5A . . . . -0.6(2) no
C31A C1A C6A C5A . . . . 177.21(15) no
C2A C1A C31A C21A . . . . -51.8(2) no
C6A C1A C31A C21A . . . . 130.51(16) no
C1A C2A C3A C4A . . . . 0.9(3) no
C2A C3A C4A C5A . . . . -0.7(2) no
C2A C3A C4A N4A . . . . -179.93(16) no
N4A C4A C5A C6A . . . . 179.12(14) no
C3A C4A C5A C6A . . . . -0.1(2) no
C4A C5A C6A C1A . . . . 0.8(2) no
O11A C21A C31A C1A . . . . -65.65(18) no
C6 C1 C2 C3 . . . . 0.9(2) no
C11 C1 C2 C3 . . . . -177.57(13) no
C2 C1 C6 C5 . . . . -1.49(19) no
C11 C1 C6 C5 . . . . 176.97(13) no
C2 C1 C11 O11 . . . . -172.71(13) no
C2 C1 C11 O12 . . . . 7.4(2) no
C6 C1 C11 O11 . . . . 8.8(2) no
C6 C1 C11 O12 . . . . -171.08(13) no
C1 C2 C3 N3 . . . . 178.42(13) no
C1 C2 C3 C4 . . . . 0.1(2) no
N3 C3 C4 C5 . . . . -178.87(13) no
C2 C3 C4 C5 . . . . -0.6(2) no
C3 C4 C5 N5 . . . . 178.18(13) no
C3 C4 C5 C6 . . . . 0.0(2) no
N5 C5 C6 C1 . . . . -177.13(12) no
C4 C5 C6 C1 . . . . 1.1(2) no
